data_2007328
loop_
_publ_author_name
'Parvez, Masood'
'Sultana, Naheed'
'Sarfaraz, Tahira B.'
'Husain, Shaheen A.'

_publ_section_title
;
 7-Oxaspiro[5.9]pentadecane-1,8,13-trione
;
_journal_issue 6
_journal_name_full 'Acta Crystallographica Section C'
_journal_page_first 789
_journal_page_last 790
_journal_paper_doi 10.1107/S0108270197019847
_journal_volume 54
_journal_year 1998
_chemical_formula_analytical 'C14 H20 O4'
_chemical_formula_moiety 'C14 H20 O4'
_chemical_formula_structural 'C14 H20 O4'
_chemical_formula_sum 'C14 H20 O4'
_chemical_formula_weight 252.30
_chemical_melting_point 402.5(5)
_chemical_name_common 'macrocyclic lactone'
_chemical_name_systematic
;
7-Oxa-spiro[5,9]pentadecane-1,8,13-trione
;
_space_group_IT_number 14
_symmetry_cell_setting monoclinic
_symmetry_space_group_name_Hall '-P 2yn'
_symmetry_space_group_name_H-M 'P 1 21/n 1'
_cell_angle_alpha 90.00
_cell_angle_beta 97.02(2)
_cell_angle_gamma 90.00
_cell_formula_units_Z 4
_cell_length_a 11.667(3)
_cell_length_b 7.292(2)
_cell_length_c 15.275(3)
_cell_measurement_reflns_used 25
_cell_measurement_temperature 200.0(10)
_cell_measurement_theta_max 25
_cell_measurement_theta_min 18
_cell_volume 1289.8(5)
_computing_cell_refinement 'MSC/AFC Diffractometer Control Software'
_computing_data_collection
;
MSC/AFC Diffractometer Control Software (Molecular Structure
Corporation, 1988)
;
_computing_data_reduction 'TEXSAN (Molecular Structure Corporation, 1994)'
_computing_molecular_graphics TEXSAN
_computing_publication_material SHELXL93
_computing_structure_refinement 'SHELXL93 (Sheldrick, 1993)'
_computing_structure_solution 'SAPI91 (Fan, 1991)'
_diffrn_ambient_temperature 200.0(10)
_diffrn_measurement_device 'Rigaku AFC-6S'
_diffrn_measurement_method \w/2\q
_diffrn_radiation_monochromator graphite
_diffrn_radiation_source 'fine-focus sealed tube'
_diffrn_radiation_type 'Mo K\a'
_diffrn_radiation_wavelength 0.71069
_diffrn_reflns_av_R_equivalents 0.046
_diffrn_reflns_av_sigmaI/netI 0.031
_diffrn_reflns_limit_h_max 13
_diffrn_reflns_limit_h_min 0
_diffrn_reflns_limit_k_max 8
_diffrn_reflns_limit_k_min 0
_diffrn_reflns_limit_l_max 18
_diffrn_reflns_limit_l_min -18
_diffrn_reflns_number 2395
_diffrn_reflns_theta_max 25.0
_diffrn_reflns_theta_min 4.0
_diffrn_standards_decay_% none
_diffrn_standards_interval_count 200
_diffrn_standards_interval_time 180
_diffrn_standards_number 3
_exptl_absorpt_coefficient_mu 0.094
_exptl_absorpt_correction_type none
_exptl_crystal_colour colorless
_exptl_crystal_density_diffrn 1.299
_exptl_crystal_density_meas ?
_exptl_crystal_description 'block, cut from a large needle'
_exptl_crystal_F_000 544
_exptl_crystal_size_max 0.45
_exptl_crystal_size_mid 0.38
_exptl_crystal_size_min 0.30
_refine_diff_density_max 0.222
_refine_diff_density_min -0.235
_refine_ls_extinction_method none
_refine_ls_goodness_of_fit_all 1.160
_refine_ls_goodness_of_fit_obs 1.171
_refine_ls_hydrogen_treatment 'H atoms riding'
_refine_ls_matrix_type full
_refine_ls_number_parameters 165
_refine_ls_number_reflns 2273
_refine_ls_number_restraints 0
_refine_ls_restrained_S_all 1.278
_refine_ls_restrained_S_obs 1.171
_refine_ls_R_factor_all 0.066
_refine_ls_R_factor_obs .037
_refine_ls_shift/esd_max 0.000
_refine_ls_shift/esd_mean 0.000
_refine_ls_structure_factor_coef Fsqd
_refine_ls_weighting_details 'w = 1/[\s^2^(Fo^2^)+(0.05P)^2^+0.65P] where P = (Fo^2^+2Fc^2^)/3'
_refine_ls_weighting_scheme calc
_refine_ls_wR_factor_all 0.139
_refine_ls_wR_factor_obs .107
_reflns_number_observed 1662
_reflns_number_total 2279
_reflns_observed_criterion I>2\s(I)
_cod_data_source_file fg1408.cif
_cod_data_source_block trione
_cod_depositor_comments
;
The following automatic conversions were performed:

'_chemical_melting_point' value '402-403' was changed to '402.5(5)' -
the average value was taken and precision was estimated.

Automatic conversion script
Id: cif_fix_values 1646 2011-03-28 12:23:43Z adriana 

The following automatic conversions were performed:

'_chemical_melting_point' value '402-403' was changed to '402.5(5)' -
the average value was taken and precision was estimated.

Automatic conversion script
Id: cif_fix_values 1715 2011-07-08 13:25:40Z adriana 

The following automatic conversions were performed:

'_exptl_crystal_density_meas' value 'not measured' was changed to '?'
- the value is perceived as not measured.

Automatic conversion script
Id: cif_fix_values 3008 2015-01-20 13:52:24Z robertas 

The following automatic conversions were performed:

'_refine_ls_weighting_scheme' value 'calc w =
1/[\s^2^(Fo^2^)+(0.05P)^2^+0.65P] where P = (Fo^2^+2Fc^2^)/3' was
changed to 'calc'. New tag '_refine_ls_weighting_details' was
created. The value of the new tag was set to 'w =
1/[\s^2^(Fo^2^)+(0.05P)^2^+0.65P] where P = (Fo^2^+2Fc^2^)/3'.

Automatic conversion script
Id: cif_fix_values 3143 2015-03-26 13:38:13Z robertas 
;
_cod_original_sg_symbol_H-M 'P 21/n'
_cod_database_code 2007328
_cod_database_fobs_code 2007328

loop_
_symmetry_equiv_pos_as_xyz
'x, y, z'
'-x+1/2, y+1/2, -z+1/2'
'-x, -y, -z'
'x-1/2, -y-1/2, z-1/2'

loop_
_atom_site_aniso_label
_atom_site_aniso_U_11
_atom_site_aniso_U_22
_atom_site_aniso_U_33
_atom_site_aniso_U_12
_atom_site_aniso_U_13
_atom_site_aniso_U_23
O1 .0194(7) .0248(7) .0283(7) -.0008(6) .0006(5) .0026(6)
O2 .0371(9) .0288(8) .0335(8) -.0048(7) .0047(7) .0045(7)
O3 .0543(11) .0367(10) .0572(11) -.0127(8) .0200(9) .0042(8)
O4 .0268(8) .0490(10) .0485(10) -.0105(7) .0100(7) -.0038(8)
C1 .0300(11) .0214(10) .0259(11) -.0016(9) -.0005(8) -.0031(9)
C2 .0305(12) .0358(13) .0452(14) .0032(10) -.0072(10) .0028(11)
C3 .0235(11) .0471(14) .0408(13) -.0029(10) .0004(9) -.0018(11)
C4 .0370(13) .0481(15) .0388(13) -.0124(11) -.0024(10) -.0045(12)
C5 .0417(13) .0383(13) .0297(12) -.0131(11) .0049(10) -.0085(10)
C6 .0455(13) .0219(11) .0376(12) -.0112(10) .0119(10) -.0093(10)
C7 .0475(14) .0230(11) .0383(13) .0010(10) .0102(10) -.0042(10)
C8 .0285(11) .0292(11) .0335(12) .0008(9) .0069(9) -.0033(9)
C9 .0169(10) .0250(10) .0300(11) .0021(8) .0021(8) .0016(9)
C10 .0231(11) .0304(11) .0297(11) -.0019(9) -.0012(8) .0045(9)
C11 .0298(12) .0317(12) .0402(13) -.0046(9) -.0010(9) -.0067(10)
C12 .0342(13) .052(2) .0312(12) .0032(11) -.0030(10) -.0083(11)
C13 .0342(12) .0447(14) .0238(11) .0066(10) .0011(9) .0050(10)
C14 .0282(11) .0308(12) .0315(12) .0043(9) .0022(9) .0052(9)

loop_
_atom_site_label
_atom_site_fract_x
_atom_site_fract_y
_atom_site_fract_z
_atom_site_U_iso_or_equiv
_atom_site_thermal_displace_type
_atom_site_calc_flag
_atom_site_refinement_flags
_atom_site_occupancy
_atom_site_disorder_group
_atom_site_type_symbol
O1 .58907(11) -.0067(2) .31011(9) .0244(3) Uani d . 1 . O
O2 .54527(13) -.2154(2) .40902(10) .0331(4) Uani d . 1 . O
O3 .6927(2) .4052(2) .34343(12) .0483(5) Uani d . 1 . O
O4 .29805(13) -.1276(2) .30529(11) .0410(4) Uani d . 1 . O
C1 .6166(2) -.1320(3) .37420(13) .0261(5) Uani d . 1 . C
C2 .7452(2) -.1562(3) .3932(2) .0381(6) Uani d . 1 . C
C3 .8171(2) .0180(3) .3943(2) .0374(6) Uani d . 1 . C
C4 .8036(2) .1513(4) .4694(2) .0419(6) Uani d . 1 . C
C5 .6825(2) .2273(3) .47311(15) .0365(6) Uani d . 1 . C
C6 .6320(2) .3323(3) .3923(2) .0344(5) Uani d . 1 . C
C7 .5018(2) .3513(3) .3770(2) .0358(6) Uani d . 1 . C
C8 .4339(2) .1708(3) .36311(14) .0301(5) Uani d . 1 . C
C9 .4676(2) .0494(3) .29005(13) .0240(5) Uani d . 1 . C
C10 .3887(2) -.1199(3) .27442(13) .0281(5) Uani d . 1 . C
C11 .4208(2) -.2528(3) .20653(15) .0344(5) Uani d . 1 . C
C12 .4161(2) -.1495(4) .11879(15) .0397(6) Uani d . 1 . C
C13 .4949(2) .0179(3) .12826(13) .0345(5) Uani d . 1 . C
C14 .4644(2) .1459(3) .20079(14) .0303(5) Uani d . 1 . C
H2A .7695 -.2368 .3502 .043(2) Uiso calc R 1 . H
H2B .7617 -.2145 .4490 .043(2) Uiso calc R 1 . H
H3A .7973 .0803 .3399 .043(2) Uiso calc R 1 . H
H3B .8962 -.0157 .3975 .043(2) Uiso calc R 1 . H
H4A .8277 .0909 .5236 .043(2) Uiso calc R 1 . H
H4B .8545 .2516 .4649 .043(2) Uiso calc R 1 . H
H5A .6324 .1281 .4820 .043(2) Uiso calc R 1 . H
H5B .6845 .3059 .52286 .043(2) Uiso calc R 1 . H
H7A .4822 .4267 .3266 .043(2) Uiso calc R 1 . H
H7B .4772 .4131 .4262 .043(2) Uiso calc R 1 . H
H8A .4441 .1034 .4167 .043(2) Uiso calc R 1 . H
H8B .3541 .1993 .3507 .043(2) Uiso calc R 1 . H
H11A .3683 -.3529 .2010 .043(2) Uiso calc R 1 . H
H11B .4964 -.2992 .2234 .043(2) Uiso calc R 1 . H
H12A .4393 -.2290 .0749 .043(2) Uiso calc R 1 . H
H12B .3390 -.1117 .1004 .043(2) Uiso calc R 1 . H
H13A .5728 -.0211 .1416 .043(2) Uiso calc R 1 . H
H13B .4884 .0825 .0739 .043(2) Uiso calc R 1 . H
H14A .3892 .1943 .1844 .043(2) Uiso calc R 1 . H
H14B .5171 .2456 .2063 .043(2) Uiso calc R 1 . H

loop_
_atom_type_symbol
_atom_type_description
_atom_type_scat_dispersion_real
_atom_type_scat_dispersion_imag
_atom_type_scat_source
C C .0033 .0016 'International Tables Vol C Tables 4.2.6.8 and 6.1.1.4'
H H .0000 .0000 'International Tables Vol C Tables 4.2.6.8 and 6.1.1.4'
O O .0106 .0060 'International Tables Vol C Tables 4.2.6.8 and 6.1.1.4'

loop_
_geom_angle_atom_site_label_1
_geom_angle_atom_site_label_2
_geom_angle_atom_site_label_3
_geom_angle
_geom_angle_publ_flag
C1 O1 C9 118.5(2) n
O2 C1 O1 123.1(2) n
O2 C1 C2 125.6(2) n
O1 C1 C2 111.3(2) n
C1 C2 C3 116.1(2) n
C2 C3 C4 115.6(2) n
C5 C4 C3 116.2(2) n
C6 C5 C4 115.1(2) n
O3 C6 C5 121.8(2) n
O3 C6 C7 121.0(2) n
C5 C6 C7 117.2(2) n
C6 C7 C8 115.7(2) n
C9 C8 C7 115.3(2) n
O1 C9 C8 109.8(2) n
O1 C9 C14 103.4(2) n
C8 C9 C14 114.0(2) n
O1 C9 C10 110.6(2) n
C8 C9 C10 112.3(2) n
C14 C9 C10 106.3(2) n
O4 C10 C11 122.9(2) n
O4 C10 C9 120.7(2) n
C11 C10 C9 115.5(2) n
C10 C11 C12 107.6(2) n
C13 C12 C11 110.7(2) n
C14 C13 C12 111.5(2) n
C13 C14 C9 112.6(2) n

loop_
_geom_bond_atom_site_label_1
_geom_bond_atom_site_label_2
_geom_bond_site_symmetry_2
_geom_bond_distance
_geom_bond_publ_flag
O1 C1 . 1.349(2) n
O1 C9 . 1.471(2) n
O2 C1 . 1.206(2) n
O3 C6 . 1.212(3) n
O4 C10 . 1.211(3) n
C1 C2 . 1.504(3) n
C2 C3 . 1.521(3) n
C3 C4 . 1.526(3) n
C4 C5 . 1.525(3) n
C5 C6 . 1.510(3) n
C6 C7 . 1.515(3) n
C7 C8 . 1.537(3) n
C8 C9 . 1.514(3) n
C9 C14 . 1.531(3) n
C9 C10 . 1.541(3) n
C10 C11 . 1.500(3) n
C11 C12 . 1.532(3) n
C12 C13 . 1.525(3) n
C13 C14 . 1.524(3) n

loop_
_geom_torsion_atom_site_label_1
_geom_torsion_atom_site_label_2
_geom_torsion_atom_site_label_3
_geom_torsion_atom_site_label_4
_geom_torsion
_geom_torsion_publ_flag
C9 O1 C1 O2 8.6(3) n
C9 O1 C1 C2 -173.2(2) n
O2 C1 C2 C3 -141.3(2) n
O1 C1 C2 C3 40.6(3) n
C1 C2 C3 C4 67.3(3) n
C2 C3 C4 C5 -60.5(3) n
C3 C4 C5 C6 -59.5(3) n
C4 C5 C6 O3 -24.5(3) n
C4 C5 C6 C7 158.5(2) n
O3 C6 C7 C8 121.0(2) n
C5 C6 C7 C8 -62.0(3) n
C6 C7 C8 C9 -54.8(3) n
C1 O1 C9 C8 73.1(2) n
C1 O1 C9 C14 -164.8(2) n
C1 O1 C9 C10 -51.4(2) n
C7 C8 C9 O1 61.8(2) n
C7 C8 C9 C14 -53.8(2) n
C7 C8 C9 C10 -174.8(2) n
O1 C9 C10 O4 137.3(2) n
C8 C9 C10 O4 14.3(3) n
C14 C9 C10 O4 -111.1(2) n
O1 C9 C10 C11 -53.5(2) n
C8 C9 C10 C11 -176.6(2) n
C14 C9 C10 C11 58.1(2) n
O4 C10 C11 C12 108.9(2) n
C9 C10 C11 C12 -60.0(2) n
C10 C11 C12 C13 56.6(2) n
C11 C12 C13 C14 -56.7(2) n
C12 C13 C14 C9 56.4(2) n
O1 C9 C14 C13 62.6(2) n
C8 C9 C14 C13 -178.1(2) n
C10 C9 C14 C13 -53.9(2) n

loop_
_cod_related_entry_id
_cod_related_entry_database
_cod_related_entry_code
1 ChemSpider 347200
